data_7130616
loop_
_publ_author_name
'Dhaka, Arun'
'Jeannin, olivier'
'Aubert, Emmanuel'
'Espinosa, Enrique'
'Fourmigu\'e, Marc'
'Jeon, Ie-Rang'

_publ_section_title
;
 N-chlorobenzimidazoles as efficient and structurally diverse amphoteric
 halogen bond donors in crystal engineering
;
_journal_name_full 'Chemical Communications'
_journal_paper_doi 10.1039/D2CC03971K
_journal_year 2022
_chemical_formula_moiety 'C7 H4 Cl2 N2'
_chemical_formula_sum 'C7 H4 Cl2 N2'
_chemical_formula_weight 187.02
_space_group_IT_number 14
_space_group_name_Hall '-P 2yn'
_space_group_name_H-M_alt 'P 1 21/n 1'
_symmetry_cell_setting monoclinic
_symmetry_Int_Tables_number 14
_symmetry_space_group_name_Hall '-P 2yn'
_symmetry_space_group_name_H-M 'P 1 21/n 1'
_atom_sites_solution_hydrogens geom
_audit_conform_dict_location ftp://ftp.iucr.org/pub/cif_core.dic
_audit_conform_dict_name cif_core.dic
_audit_conform_dict_version 2.4.3
_audit_creation_date 2022-05-16T10:48:41-00:00
_audit_creation_method 'WinGX routine CIF_UPDATE'
_audit_update_record
;
2022-05-17 deposited with the CCDC.	2022-08-24 downloaded from the CCDC.
;
_cell_angle_alpha 90
_cell_angle_beta 98.837(9)
_cell_angle_gamma 90
_cell_formula_units_Z 4
_cell_length_a 7.9412(15)
_cell_length_b 9.2207(16)
_cell_length_c 10.7738(15)
_cell_measurement_reflns_used 1290
_cell_measurement_temperature 296(2)
_cell_measurement_theta_max 23.8
_cell_measurement_theta_min 2.92
_cell_measurement_wavelength 0.71073
_cell_volume 779.5(2)
_computing_molecular_graphics 'Ortep for Windows (Farrugia, 2012)'
_computing_publication_material 'WinGX publication routines (Farrugia, 2012)'
_computing_structure_refinement 'SHELXL-2014/7 (Sheldrick, 2014)'
_diffrn_ambient_temperature 296(2)
_diffrn_detector 'CCD plate'
_diffrn_measured_fraction_theta_full 0.985
_diffrn_measured_fraction_theta_max 0.98
_diffrn_measurement_device_type 'APEXII, Bruker-AXS'
_diffrn_measurement_method 'CCD rotation images, thick slices'
_diffrn_orient_matrix_UB_11 0.109692
_diffrn_orient_matrix_UB_12 -0.011154
_diffrn_orient_matrix_UB_13 0.058693
_diffrn_orient_matrix_UB_21 -0.060614
_diffrn_orient_matrix_UB_22 -0.055456
_diffrn_orient_matrix_UB_23 0.059571
_diffrn_orient_matrix_UB_31 0.023105
_diffrn_orient_matrix_UB_32 -0.092531
_diffrn_orient_matrix_UB_33 -0.042777
_diffrn_radiation_probe x-ray
_diffrn_radiation_source 'fine-focus sealed tube'
_diffrn_radiation_type MoK\a
_diffrn_radiation_wavelength 0.71073
_diffrn_reflns_av_R_equivalents 0.0291
_diffrn_reflns_av_unetI/netI 0.043
_diffrn_reflns_Laue_measured_fraction_full 0.985
_diffrn_reflns_Laue_measured_fraction_max 0.98
_diffrn_reflns_limit_h_max 10
_diffrn_reflns_limit_h_min -10
_diffrn_reflns_limit_k_max 11
_diffrn_reflns_limit_k_min -11
_diffrn_reflns_limit_l_max 13
_diffrn_reflns_limit_l_min -13
_diffrn_reflns_number 4738
_diffrn_reflns_point_group_measured_fraction_full 0.985
_diffrn_reflns_point_group_measured_fraction_max 0.98
_diffrn_reflns_theta_full 25.242
_diffrn_reflns_theta_max 27.481
_diffrn_reflns_theta_min 2.923
_exptl_absorpt_coefficient_mu 0.759
_exptl_absorpt_correction_T_max 0.977
_exptl_absorpt_correction_T_min 0.921
_exptl_absorpt_correction_type multi-scan
_exptl_absorpt_process_details
;
  [Sheldrick, G.M. (2014). SADABS Bruker AXS Inc., Madison, Wisconsin, USA]
;
_exptl_crystal_colour colorless
_exptl_crystal_density_diffrn 1.594
_exptl_crystal_density_method 'not measured'
_exptl_crystal_description prism
_exptl_crystal_F_000 376
_exptl_crystal_size_max 0.18
_exptl_crystal_size_mid 0.09
_exptl_crystal_size_min 0.03
_refine_diff_density_max 0.267
_refine_diff_density_min -0.205
_refine_diff_density_rms 0.052
_refine_ls_extinction_method none
_refine_ls_goodness_of_fit_ref 1.043
_refine_ls_hydrogen_treatment constr
_refine_ls_matrix_type full
_refine_ls_number_constraints 0
_refine_ls_number_parameters 100
_refine_ls_number_reflns 1745
_refine_ls_number_restraints 0
_refine_ls_restrained_S_all 1.043
_refine_ls_R_factor_all 0.079
_refine_ls_R_factor_gt 0.0403
_refine_ls_shift/su_max 0
_refine_ls_shift/su_mean 0
_refine_ls_structure_factor_coef Fsqd
_refine_ls_weighting_details 'w=1/[\s^2^(Fo^2^)+(0.0282P)^2^+0.3414P] where P=(Fo^2^+2Fc^2^)/3'
_refine_ls_weighting_scheme calc
_refine_ls_wR_factor_gt 0.0788
_refine_ls_wR_factor_ref 0.0935
_reflns_Friedel_coverage 0
_reflns_number_gt 1147
_reflns_number_total 1745
_reflns_threshold_expression 'I > 2\s(I)'
_cod_data_source_file d2cc03971k2.cif
_cod_data_source_block shelx_CCDC1
_cod_original_sg_symbol_H-M 'P 21/n'
_cod_database_code 7130616

loop_
_symmetry_equiv_pos_as_xyz
'x, y, z'
'-x+1/2, y+1/2, -z+1/2'
'-x, -y, -z'
'x-1/2, -y-1/2, z-1/2'

loop_
_atom_site_label
_atom_site_type_symbol
_atom_site_fract_x
_atom_site_fract_y
_atom_site_fract_z
_atom_site_U_iso_or_equiv
_atom_site_adp_type
_atom_site_occupancy
_atom_site_site_symmetry_order
_atom_site_calc_flag
_atom_site_refinement_flags_posn
_atom_site_refinement_flags_adp
_atom_site_refinement_flags_occupancy
_atom_site_disorder_assembly
_atom_site_disorder_group
C1 C 0.4621(3) 0.0070(3) 0.7045(2) 0.0429(6) Uani 1 1 d . . . . .
C2 C 0.4747(4) -0.1283(3) 0.7617(3) 0.0549(7) Uani 1 1 d . . . . .
H2 H 0.5524 -0.1448 0.8341 0.066 Uiso 1 1 calc R U . . .
C3 C 0.3698(4) -0.2367(3) 0.7089(3) 0.0627(8) Uani 1 1 d . . . . .
H3 H 0.3763 -0.3277 0.7464 0.075 Uiso 1 1 calc R U . . .
C4 C 0.2534(4) -0.2136(3) 0.6000(3) 0.0640(9) Uani 1 1 d . . . . .
H4 H 0.1846 -0.29 0.5664 0.077 Uiso 1 1 calc R U . . .
C5 C 0.2377(4) -0.0806(3) 0.5410(3) 0.0554(8) Uani 1 1 d . . . . .
H5 H 0.16 -0.0645 0.4684 0.066 Uiso 1 1 calc R U . . .
C6 C 0.3441(3) 0.0269(3) 0.5960(2) 0.0413(6) Uani 1 1 d . . . . .
C7 C 0.4869(3) 0.2277(3) 0.6546(2) 0.0443(6) Uani 1 1 d . . . . .
N1 N 0.5503(3) 0.1339(2) 0.73843(19) 0.0476(6) Uani 1 1 d . . . . .
N2 N 0.3631(3) 0.1711(2) 0.56586(17) 0.0435(5) Uani 1 1 d . . . . .
Cl1 Cl 0.24518(8) 0.25870(8) 0.44486(5) 0.0512(2) Uani 1 1 d . . . . .
Cl2 Cl 0.54339(11) 0.40350(8) 0.64964(7) 0.0662(3) Uani 1 1 d . . . . .

loop_
_atom_site_aniso_label
_atom_site_aniso_U_11
_atom_site_aniso_U_22
_atom_site_aniso_U_33
_atom_site_aniso_U_23
_atom_site_aniso_U_13
_atom_site_aniso_U_12
C1 0.0400(15) 0.0483(17) 0.0401(13) -0.0011(12) 0.0056(11) 0.0024(13)
C2 0.0536(18) 0.059(2) 0.0529(16) 0.0090(14) 0.0105(14) 0.0107(15)
C3 0.071(2) 0.0509(19) 0.073(2) 0.0037(16) 0.0319(18) 0.0020(17)
C4 0.068(2) 0.059(2) 0.070(2) -0.0148(17) 0.0265(17) -0.0163(17)
C5 0.0481(17) 0.068(2) 0.0504(16) -0.0107(15) 0.0079(14) -0.0046(15)
C6 0.0393(14) 0.0477(17) 0.0377(13) -0.0032(12) 0.0087(11) 0.0004(13)
C7 0.0431(15) 0.0467(17) 0.0417(13) -0.0045(12) 0.0021(12) 0.0009(13)
N1 0.0470(13) 0.0531(15) 0.0384(11) 0.0024(10) -0.0071(10) 0.0019(11)
N2 0.0400(13) 0.0521(14) 0.0359(11) 0.0013(10) -0.0023(9) 0.0039(11)
Cl1 0.0464(4) 0.0646(5) 0.0395(3) 0.0057(3) -0.0031(3) 0.0083(3)
Cl2 0.0784(6) 0.0494(5) 0.0658(5) 0.0006(4) -0.0052(4) -0.0084(4)

loop_
_atom_type_symbol
_atom_type_description
_atom_type_scat_dispersion_real
_atom_type_scat_dispersion_imag
_atom_type_scat_source
C C 0.0033 0.0016 'International Tables Vol C Tables 4.2.6.8 and 6.1.1.4'
H H 0 0 'International Tables Vol C Tables 4.2.6.8 and 6.1.1.4'
N N 0.0061 0.0033 'International Tables Vol C Tables 4.2.6.8 and 6.1.1.4'
Cl Cl 0.1484 0.1585 'International Tables Vol C Tables 4.2.6.8 and 6.1.1.4'

loop_
_geom_angle_atom_site_label_1
_geom_angle_atom_site_label_2
_geom_angle_atom_site_label_3
_geom_angle
_geom_angle_site_symmetry_1
_geom_angle_site_symmetry_3
_geom_angle_publ_flag
N1 C1 C2 130.1(2) . . ?
N1 C1 C6 111.0(2) . . ?
C2 C1 C6 119.0(3) . . ?
C3 C2 C1 118.3(3) . . ?
C3 C2 H2 120.9 . . ?
C1 C2 H2 120.9 . . ?
C2 C3 C4 121.5(3) . . ?
C2 C3 H3 119.3 . . ?
C4 C3 H3 119.3 . . ?
C5 C4 C3 121.7(3) . . ?
C5 C4 H4 119.2 . . ?
C3 C4 H4 119.2 . . ?
C6 C5 C4 115.8(3) . . ?
C6 C5 H5 122.1 . . ?
C4 C5 H5 122.1 . . ?
C5 C6 N2 132.3(2) . . ?
C5 C6 C1 123.8(3) . . ?
N2 C6 C1 103.9(2) . . ?
N1 C7 N2 113.2(2) . . ?
N1 C7 Cl2 126.0(2) . . ?
N2 C7 Cl2 120.8(2) . . ?
C7 N1 C1 104.7(2) . . ?
C7 N2 C6 107.2(2) . . ?
C7 N2 Cl1 127.72(19) . . ?
C6 N2 Cl1 125.00(17) . . ?

loop_
_geom_bond_atom_site_label_1
_geom_bond_atom_site_label_2
_geom_bond_distance
_geom_bond_site_symmetry_2
_geom_bond_publ_flag
C1 N1 1.384(3) . ?
C1 C2 1.388(4) . ?
C1 C6 1.393(3) . ?
C2 C3 1.368(4) . ?
C2 H2 0.93 . ?
C3 C4 1.393(4) . ?
C3 H3 0.93 . ?
C4 C5 1.379(4) . ?
C4 H4 0.93 . ?
C5 C6 1.377(4) . ?
C5 H5 0.93 . ?
C6 N2 1.383(3) . ?
C7 N1 1.295(3) . ?
C7 N2 1.365(3) . ?
C7 Cl2 1.685(3) . ?
N2 Cl1 1.689(2) . ?

loop_
_geom_torsion_atom_site_label_1
_geom_torsion_atom_site_label_2
_geom_torsion_atom_site_label_3
_geom_torsion_atom_site_label_4
_geom_torsion
_geom_torsion_site_symmetry_1
_geom_torsion_site_symmetry_2
_geom_torsion_site_symmetry_3
_geom_torsion_site_symmetry_4
_geom_torsion_publ_flag
N1 C1 C2 C3 179.3(3) . . . . ?
C6 C1 C2 C3 -0.1(4) . . . . ?
C1 C2 C3 C4 0.4(4) . . . . ?
C2 C3 C4 C5 -0.4(4) . . . . ?
C3 C4 C5 C6 0.2(4) . . . . ?
C4 C5 C6 N2 -178.9(3) . . . . ?
C4 C5 C6 C1 0.1(4) . . . . ?
N1 C1 C6 C5 -179.6(2) . . . . ?
C2 C1 C6 C5 -0.1(4) . . . . ?
N1 C1 C6 N2 -0.4(3) . . . . ?
C2 C1 C6 N2 179.1(2) . . . . ?
N2 C7 N1 C1 -0.7(3) . . . . ?
Cl2 C7 N1 C1 178.9(2) . . . . ?
C2 C1 N1 C7 -178.8(3) . . . . ?
C6 C1 N1 C7 0.6(3) . . . . ?
N1 C7 N2 C6 0.4(3) . . . . ?
Cl2 C7 N2 C6 -179.11(18) . . . . ?
N1 C7 N2 Cl1 177.54(18) . . . . ?
Cl2 C7 N2 Cl1 -2.0(3) . . . . ?
C5 C6 N2 C7 179.1(3) . . . . ?
C1 C6 N2 C7 0.0(3) . . . . ?
C5 C6 N2 Cl1 1.9(4) . . . . ?
C1 C6 N2 Cl1 -177.21(17) . . . . ?
